data_4100472
loop_
_publ_author_name
'Lambert, C.'
'Schelter, J.'
'Amthor, S.'
'Coropceanu, V.'
'Br\'edas, J.-L.'
'Gruhn, N. E.'

_journal_name_full 'Journal of the American Chemical Society'
_journal_paper_doi 10.1021/ja0512172
_journal_year 2005
_chemical_formula_sum 'C42 H36 N2 O4'
_chemical_formula_weight 632.73
_space_group_IT_number 14
_symmetry_cell_setting monoclinic
_symmetry_space_group_name_Hall '-P 2yn'
_symmetry_space_group_name_H-M 'P 1 21/n 1'
_cell_angle_alpha 90.00
_cell_angle_beta 90.146(3)
_cell_angle_gamma 90.00
_cell_formula_units_Z 2
_cell_length_a 11.1633(18)
_cell_length_b 10.7657(18)
_cell_length_c 13.605(2)
_cell_measurement_temperature 173(2)
_cell_volume 1635.0(5)
_diffrn_ambient_temperature 173(2)
_exptl_crystal_density_diffrn 1.285
_cod_depositor_comments
;
The following automatic conversions were performed:
'_symmetry_cell_setting' value 'Monoclinic' changed to 'monoclinic'
according to '/home/saulius/struct/CIF-dictionaries/cif_core.dic'
dictionary named 'cif_core.dic' version 2.4.1 from 2010-06-29.

Automatic conversion script
Id: cif_fix_enum 1527 2010-12-29 10:47:43Z saulius 
;
_cod_original_sg_symbol_H-M 'P 21/n'
_cod_database_code 4100472

loop_
_symmetry_equiv_pos_as_xyz
'x, y, z'
'-x+1/2, y+1/2, -z+1/2'
'-x, -y, -z'
'x-1/2, -y-1/2, z-1/2'

loop_
_atom_site_label
_atom_site_type_symbol
_atom_site_fract_x
_atom_site_fract_y
_atom_site_fract_z
_atom_site_U_iso_or_equiv
_atom_site_adp_type
_atom_site_occupancy
_atom_site_symmetry_multiplicity
_atom_site_calc_flag
_atom_site_refinement_flags
_atom_site_disorder_assembly
_atom_site_disorder_group
C1 C 0.94671(15) 0.18519(19) 0.38860(13) 0.0444(5) Uani 1 1 d . . .
C2 C 0.88492(17) 0.1069(2) 0.32399(15) 0.0581(6) Uani 1 1 d . . .
H2 H 0.7999 0.1094 0.3218 0.070 Uiso 1 1 calc R . .
C3 C 0.94574(17) 0.0263(2) 0.26368(15) 0.0596(6) Uani 1 1 d . . .
H3 H 0.9020 -0.0278 0.2216 0.071 Uiso 1 1 calc R . .
C4 C 1.06977(17) 0.0226(2) 0.26332(14) 0.0520(5) Uani 1 1 d . . .
C5 C 1.13184(17) 0.0994(2) 0.32666(15) 0.0547(5) Uani 1 1 d . . .
H5 H 1.2169 0.0984 0.3273 0.066 Uiso 1 1 calc R . .
C6 C 1.07012(16) 0.1782(2) 0.38951(14) 0.0505(5) Uani 1 1 d . . .
H6 H 1.1140 0.2285 0.4343 0.061 Uiso 1 1 calc R . .
C7 C 0.76699(15) 0.25091(17) 0.48143(12) 0.0369(4) Uani 1 1 d . . .
C8 C 0.73169(16) 0.13351(17) 0.51250(14) 0.0442(4) Uani 1 1 d . . .
H8 H 0.7883 0.0676 0.5132 0.053 Uiso 1 1 calc R . .
C9 C 0.61560(16) 0.11151(17) 0.54225(14) 0.0443(4) Uani 1 1 d . . .
H9 H 0.5928 0.0304 0.5623 0.053 Uiso 1 1 calc R . .
C10 C 0.53197(14) 0.20632(16) 0.54321(12) 0.0349(4) Uani 1 1 d . . .
C11 C 0.56666(16) 0.32344(17) 0.51474(15) 0.0464(5) Uani 1 1 d . . .
H11 H 0.5107 0.3899 0.5163 0.056 Uiso 1 1 calc R . .
C12 C 0.68348(16) 0.34492(18) 0.48363(14) 0.0465(5) Uani 1 1 d . . .
H12 H 0.7060 0.4261 0.4635 0.056 Uiso 1 1 calc R . .
C13 C 0.94404(14) 0.38654(18) 0.47394(12) 0.0415(4) Uani 1 1 d . . .
C14 C 0.95923(14) 0.47956(18) 0.40271(12) 0.0409(4) Uani 1 1 d . . .
C15 C 0.91969(15) 0.46366(19) 0.30301(13) 0.0446(5) Uani 1 1 d . . .
H15 H 0.8827 0.3879 0.2839 0.054 Uiso 1 1 calc R . .
C16 C 0.93448(15) 0.5554(2) 0.23558(13) 0.0475(5) Uani 1 1 d . . .
H16 H 0.9092 0.5423 0.1697 0.057 Uiso 1 1 calc R . .
C17 C 0.98696(16) 0.6703(2) 0.26211(14) 0.0487(5) Uani 1 1 d . . .
H17 H 0.9951 0.7341 0.2144 0.058 Uiso 1 1 calc R . .
C18 C 1.02591(16) 0.68975(19) 0.35583(13) 0.0463(5) Uani 1 1 d . . .
H18 H 1.0608 0.7673 0.3728 0.056 Uiso 1 1 calc R . .
C19 C 1.01499(14) 0.59536(18) 0.42877(12) 0.0413(4) Uani 1 1 d . . .
C20 C 1.2481(2) -0.0623(3) 0.1962(2) 0.0880(10) Uani 1 1 d . . .
H20A H 1.2794 0.0207 0.1816 0.132 Uiso 1 1 calc R . .
H20B H 1.2747 -0.1207 0.1455 0.132 Uiso 1 1 calc R . .
H20C H 1.2780 -0.0895 0.2605 0.132 Uiso 1 1 calc R . .
C21 C 0.32788(17) 0.2640(2) 0.56742(18) 0.0633(6) Uani 1 1 d . . .
H21A H 0.3476 0.3336 0.6110 0.095 Uiso 1 1 calc R . .
H21B H 0.2516 0.2272 0.5877 0.095 Uiso 1 1 calc R . .
H21C H 0.3211 0.2942 0.4997 0.095 Uiso 1 1 calc R . .
N1 N 0.88615(13) 0.27215(15) 0.44878(11) 0.0436(4) Uani 1 1 d . . .
O1 O 1.12105(12) -0.05858(15) 0.19775(10) 0.0625(4) Uani 1 1 d . . .
O2 O 0.41866(10) 0.17408(11) 0.57296(10) 0.0470(3) Uani 1 1 d . . .

loop_
_atom_site_aniso_label
_atom_site_aniso_U_11
_atom_site_aniso_U_22
_atom_site_aniso_U_33
_atom_site_aniso_U_23
_atom_site_aniso_U_13
_atom_site_aniso_U_12
C1 0.0325(9) 0.0632(12) 0.0377(9) -0.0164(8) 0.0059(7) -0.0117(8)
C2 0.0279(9) 0.0887(16) 0.0578(12) -0.0359(11) 0.0032(8) -0.0133(10)
C3 0.0382(10) 0.0876(16) 0.0529(12) -0.0367(11) 0.0024(9) -0.0159(10)
C4 0.0368(10) 0.0748(14) 0.0445(10) -0.0215(10) 0.0078(8) -0.0083(9)
C5 0.0300(9) 0.0797(14) 0.0545(11) -0.0213(11) 0.0037(8) -0.0084(9)
C6 0.0340(10) 0.0722(13) 0.0453(10) -0.0238(9) -0.0006(8) -0.0147(9)
C7 0.0293(8) 0.0502(10) 0.0312(8) -0.0090(7) 0.0005(6) -0.0088(7)
C8 0.0323(9) 0.0391(10) 0.0613(12) -0.0141(8) 0.0044(8) -0.0022(7)
C9 0.0376(10) 0.0349(9) 0.0604(11) -0.0050(8) 0.0059(8) -0.0065(7)
C10 0.0282(8) 0.0410(9) 0.0355(8) -0.0008(7) 0.0006(7) -0.0054(7)
C11 0.0331(9) 0.0426(10) 0.0634(12) 0.0116(9) 0.0003(8) 0.0029(8)
C12 0.0362(10) 0.0460(10) 0.0574(11) 0.0158(9) -0.0017(8) -0.0085(8)
C13 0.0268(8) 0.0611(11) 0.0367(9) -0.0163(8) 0.0057(7) -0.0129(8)
C14 0.0259(8) 0.0633(12) 0.0336(9) -0.0157(8) 0.0049(7) -0.0107(8)
C15 0.0297(9) 0.0666(12) 0.0375(9) -0.0178(9) 0.0020(7) -0.0092(8)
C16 0.0319(9) 0.0770(14) 0.0334(9) -0.0143(9) -0.0009(7) 0.0004(9)
C17 0.0372(10) 0.0687(13) 0.0402(10) -0.0061(9) 0.0021(8) -0.0005(9)
C18 0.0357(10) 0.0615(12) 0.0417(10) -0.0101(9) 0.0041(8) -0.0107(9)
C19 0.0264(8) 0.0613(11) 0.0361(9) -0.0135(8) 0.0060(7) -0.0107(8)
C20 0.0441(13) 0.135(3) 0.0849(17) -0.0585(17) 0.0132(12) 0.0047(14)
C21 0.0277(10) 0.0772(15) 0.0849(16) 0.0202(12) 0.0000(10) 0.0046(10)
N1 0.0299(8) 0.0605(10) 0.0405(8) -0.0183(7) 0.0066(6) -0.0147(7)
O1 0.0407(8) 0.0873(11) 0.0597(9) -0.0339(8) 0.0108(6) -0.0065(7)
O2 0.0300(7) 0.0464(7) 0.0645(8) 0.0058(6) 0.0071(6) -0.0028(5)

loop_
_geom_bond_atom_site_label_1
_geom_bond_atom_site_label_2
_geom_bond_distance
_geom_bond_site_symmetry_2
_geom_bond_publ_flag
C1 C6 1.380(2) . ?
C1 C2 1.399(2) . ?
C1 N1 1.417(2) . ?
C2 C3 1.375(3) . ?
C3 C4 1.385(3) . ?
C4 O1 1.375(2) . ?
C4 C5 1.380(3) . ?
C5 C6 1.389(3) . ?
C7 C12 1.376(3) . ?
C7 C8 1.390(3) . ?
C7 N1 1.422(2) . ?
C8 C9 1.379(2) . ?
C9 C10 1.383(2) . ?
C10 O2 1.3737(19) . ?
C10 C11 1.375(2) . ?
C11 C12 1.391(2) . ?
C13 C14 1.404(3) . ?
C13 C19 1.413(2) 3_766 ?
C13 N1 1.432(2) . ?
C14 C15 1.436(2) . ?
C14 C19 1.437(2) . ?
C15 C16 1.359(3) . ?
C16 C17 1.415(3) . ?
C17 C18 1.362(3) . ?
C18 C19 1.426(3) . ?
C19 C13 1.413(2) 3_766 ?
C20 O1 1.419(3) . ?
C21 O2 1.404(2) . ?
